data_7003736
loop_
_publ_author_name
'Drew, Michael G. B.'
'Nag, Samik'
'Datta, Dipankar'

_publ_section_title
;
 Use of HNO3 as the source of NO to prepare a nitric oxide complex of
 ruthenium
;
_journal_issue 17
_journal_name_full 'Dalton Transactions'
_journal_page_first 2298
_journal_page_last 2302
_journal_paper_doi 10.1039/b719134k
_journal_year 2008
_chemical_formula_sum 'C20 H32 N6 O8 Ru'
_chemical_formula_weight 585.59
_chemical_name_systematic
;
?
;
_space_group_IT_number 33
_symmetry_cell_setting orthorhombic
_symmetry_space_group_name_Hall 'P 2c -2n'
_symmetry_space_group_name_H-M 'P n a 21'
_atom_sites_solution_hydrogens geom
_atom_sites_solution_primary direct
_atom_sites_solution_secondary difmap
_audit_creation_method SHELXL-97
_cell_angle_alpha 90.00
_cell_angle_beta 90.00
_cell_angle_gamma 90.00
_cell_formula_units_Z 4
_cell_length_a 20.170(3)
_cell_length_b 11.896(2)
_cell_length_c 10.1839(14)
_cell_measurement_temperature 150(2)
_cell_volume 2443.5(6)
_computing_cell_refinement 'Crysalis, Oxford Diffraction'
_computing_data_collection 'Crysalis, Oxford Diffraction'
_computing_data_reduction 'Crysalis, Oxford Diffraction'
_computing_molecular_graphics PLATON(Spek,2004)
_computing_structure_refinement 'SHELXL-97 (Sheldrick, 1997)'
_computing_structure_solution 'SHELXS-97 (Sheldrick, 1997)'
_diffrn_ambient_temperature 150(2)
_diffrn_measured_fraction_theta_full 0.997
_diffrn_measured_fraction_theta_max 0.997
_diffrn_measurement_device 'Oxford Diffaction X-Calibur System'
_diffrn_measurement_method '321 frames, counting time 10 s.'
_diffrn_radiation_monochromator graphite
_diffrn_radiation_source 'fine-focus sealed tube'
_diffrn_radiation_type MoK\a
_diffrn_radiation_wavelength 0.71073
_diffrn_reflns_av_R_equivalents 0.0706
_diffrn_reflns_av_sigmaI/netI 0.0791
_diffrn_reflns_limit_h_max 28
_diffrn_reflns_limit_h_min -27
_diffrn_reflns_limit_k_max 14
_diffrn_reflns_limit_k_min -16
_diffrn_reflns_limit_l_max 10
_diffrn_reflns_limit_l_min -14
_diffrn_reflns_number 16354
_diffrn_reflns_theta_full 30.15
_diffrn_reflns_theta_max 30.15
_diffrn_reflns_theta_min 2.82
_exptl_absorpt_coefficient_mu 0.699
_exptl_absorpt_correction_T_max 1.245
_exptl_absorpt_correction_T_min 0.811
_exptl_absorpt_correction_type empirical
_exptl_absorpt_process_details 'ABSPACK, Oxford Diffraction Ltd'
_exptl_crystal_colour 'dark orange'
_exptl_crystal_density_diffrn 1.592
_exptl_crystal_density_method 'not measured'
_exptl_crystal_description needle
_exptl_crystal_F_000 1208
_exptl_crystal_size_max 0.30
_exptl_crystal_size_mid 0.05
_exptl_crystal_size_min 0.05
_refine_diff_density_max 0.837
_refine_diff_density_min -0.781
_refine_diff_density_rms 0.114
_refine_ls_abs_structure_details 'Flack H D (1983), Acta Cryst. A39, 876-881'
_refine_ls_abs_structure_Flack 0.01(5)
_refine_ls_extinction_method none
_refine_ls_goodness_of_fit_ref 0.854
_refine_ls_hydrogen_treatment constr
_refine_ls_matrix_type full
_refine_ls_number_parameters 316
_refine_ls_number_reflns 5647
_refine_ls_number_restraints 1
_refine_ls_restrained_S_all 0.854
_refine_ls_R_factor_all 0.0595
_refine_ls_R_factor_gt 0.0408
_refine_ls_shift/su_max 0.001
_refine_ls_shift/su_mean 0.000
_refine_ls_structure_factor_coef Fsqd
_refine_ls_weighting_details
;
w=1/[\s^2^(Fo^2^)+(0.0578P)^2^+0.0000P] where P=(Fo^2^+2Fc^2^)/3
;
_refine_ls_weighting_scheme calc
_refine_ls_wR_factor_gt 0.0944
_refine_ls_wR_factor_ref 0.0968
_reflns_number_gt 3411
_reflns_number_total 5647
_reflns_threshold_expression >2sigma(I)
_cod_data_source_file b719134k.txt
_cod_data_source_block 2
_cod_original_cell_volume 2443.6(7)
_cod_original_sg_symbol_H-M Pna21
_cod_original_formula_sum 'C20 H32 N6 O8 Ru '
_cod_database_code 7003736

loop_
_symmetry_equiv_pos_as_xyz
'x, y, z'
'-x, -y, z+1/2'
'x+1/2, -y+1/2, z'
'-x+1/2, y+1/2, z+1/2'

loop_
_atom_site_label
_atom_site_type_symbol
_atom_site_fract_x
_atom_site_fract_y
_atom_site_fract_z
_atom_site_U_iso_or_equiv
_atom_site_adp_type
_atom_site_occupancy
_atom_site_symmetry_multiplicity
_atom_site_calc_flag
_atom_site_refinement_flags
_atom_site_disorder_assembly
_atom_site_disorder_group
C12 C 0.2884(2) 0.8129(3) 0.6324(4) 0.0199(9) Uani 1 1 d . . .
C13 C 0.3123(2) 0.7952(4) 0.4893(5) 0.0257(10) Uani 1 1 d . . .
H13A H 0.3163 0.8666 0.4441 0.031 Uiso 1 1 calc R . .
H13B H 0.3551 0.7578 0.4879 0.031 Uiso 1 1 calc R . .
O14 O 0.26088(18) 0.7239(3) 0.4265(4) 0.0263(9) Uani 1 1 d . . .
C15 C 0.2139(2) 0.7153(4) 0.5165(5) 0.0197(9) Uani 1 1 d . . .
C16 C 0.1532(2) 0.6537(4) 0.4893(5) 0.0195(9) Uani 1 1 d . . .
O17 O 0.14860(16) 0.5897(3) 0.3835(3) 0.0248(7) Uani 1 1 d . . .
C18 C 0.0799(2) 0.5507(4) 0.3855(5) 0.0320(12) Uani 1 1 d . . .
H18A H 0.0777 0.4707 0.3675 0.038 Uiso 1 1 calc R . .
H18B H 0.0538 0.5903 0.3203 0.038 Uiso 1 1 calc R . .
C19 C 0.0545(2) 0.5762(4) 0.5242(5) 0.0242(10) Uani 1 1 d . . .
C32 C 0.0751(2) 0.9815(4) 0.5777(4) 0.0241(10) Uani 1 1 d . . .
C33 C 0.0847(2) 1.1050(4) 0.6182(5) 0.0318(11) Uani 1 1 d . . .
H33A H 0.1188 1.1405 0.5653 0.038 Uiso 1 1 calc R . .
H33B H 0.0437 1.1468 0.6086 0.038 Uiso 1 1 calc R . .
O34 O 0.10504(15) 1.0996(2) 0.7574(4) 0.0291(7) Uani 1 1 d . . .
C35 C 0.1204(2) 0.9913(3) 0.7771(4) 0.0193(10) Uani 1 1 d . . .
C36 C 0.1472(2) 0.9494(3) 0.9001(4) 0.0194(9) Uani 1 1 d . . .
O37 O 0.15866(16) 1.0167(3) 1.0018(3) 0.0277(7) Uani 1 1 d . . .
C39 C 0.1808(2) 0.8242(4) 1.0480(4) 0.0226(9) Uani 1 1 d . . .
C121 C 0.33048(18) 0.7449(4) 0.7310(7) 0.0321(11) Uani 1 1 d . . .
H12A H 0.3319 0.6676 0.7042 0.048 Uiso 1 1 calc R . .
H12B H 0.3110 0.7501 0.8168 0.048 Uiso 1 1 calc R . .
H12C H 0.3747 0.7748 0.7334 0.048 Uiso 1 1 calc R . .
C122 C 0.2850(2) 0.9357(4) 0.6693(5) 0.0332(12) Uani 1 1 d . . .
H12D H 0.2587 0.9754 0.6059 0.050 Uiso 1 1 calc R . .
H12E H 0.3289 0.9667 0.6708 0.050 Uiso 1 1 calc R . .
H12F H 0.2652 0.9432 0.7546 0.050 Uiso 1 1 calc R . .
C191 C 0.0578(2) 0.4736(4) 0.6128(5) 0.0310(11) Uani 1 1 d . . .
H19A H 0.0421 0.4931 0.6988 0.046 Uiso 1 1 calc R . .
H19B H 0.1028 0.4478 0.6185 0.046 Uiso 1 1 calc R . .
H19C H 0.0305 0.4150 0.5770 0.046 Uiso 1 1 calc R . .
C192 C -0.0157(2) 0.6259(4) 0.5185(6) 0.0361(13) Uani 1 1 d . . .
H19D H -0.0160 0.6898 0.4610 0.054 Uiso 1 1 calc R . .
H19E H -0.0292 0.6487 0.6049 0.054 Uiso 1 1 calc R . .
H19F H -0.0460 0.5701 0.4859 0.054 Uiso 1 1 calc R . .
C321 C 0.0027(2) 0.9478(4) 0.5773(6) 0.0359(12) Uani 1 1 d . . .
H32A H -0.0163 0.9627 0.6620 0.054 Uiso 1 1 calc R . .
H32B H -0.0010 0.8691 0.5580 0.054 Uiso 1 1 calc R . .
H32C H -0.0205 0.9903 0.5117 0.054 Uiso 1 1 calc R . .
C381 C 0.1956(2) 0.9448(4) 1.0941(5) 0.0341(12) Uani 1 1 d . . .
H38A H 0.1804 0.9563 1.1834 0.041 Uiso 1 1 calc R . .
H38B H 0.2427 0.9604 1.0900 0.041 Uiso 1 1 calc R . .
C391 C 0.1211(2) 0.7727(4) 1.1203(5) 0.0283(12) Uani 1 1 d . . .
H39A H 0.1125 0.6989 1.0862 0.042 Uiso 1 1 calc R . .
H39B H 0.0829 0.8194 1.1074 0.042 Uiso 1 1 calc R . .
H39C H 0.1308 0.7677 1.2124 0.042 Uiso 1 1 calc R . .
C392 C 0.2419(3) 0.7493(4) 1.0611(5) 0.0309(13) Uani 1 1 d . . .
H39D H 0.2784 0.7827 1.0147 0.046 Uiso 1 1 calc R . .
H39E H 0.2326 0.6765 1.0247 0.046 Uiso 1 1 calc R . .
H39F H 0.2533 0.7414 1.1522 0.046 Uiso 1 1 calc R . .
O42 O 0.01574(14) 0.8307(3) 0.8818(3) 0.0297(8) Uani 1 1 d . . .
O43 O 0.00623(15) 0.6570(3) 0.8306(4) 0.0325(8) Uani 1 1 d . . .
O52 O 0.13442(17) 0.5630(3) 0.9250(4) 0.0309(8) Uani 1 1 d . . .
O53 O 0.20036(15) 0.5420(2) 0.7636(4) 0.0360(9) Uani 1 1 d . . .
N11 N 0.22065(15) 0.7611(3) 0.6294(3) 0.0172(7) Uani 1 1 d . . .
Ru1 Ru 0.130540(10) 0.75042(3) 0.74515(11) 0.01294(7) Uani 1 1 d . . .
N20 N 0.10537(16) 0.6607(3) 0.5726(4) 0.0171(7) Uani 1 1 d . . .
N41 N 0.04015(16) 0.7443(3) 0.8305(4) 0.0194(7) Uani 1 1 d . . .
N51 N 0.15753(18) 0.6005(3) 0.8199(4) 0.0210(8) Uani 1 1 d . . .
N31 N 0.10882(16) 0.9201(3) 0.6854(4) 0.0189(8) Uani 1 1 d . . .
N40 N 0.16121(17) 0.8450(3) 0.9074(3) 0.0186(8) Uani 1 1 d . . .
C322 C 0.1086(3) 0.9591(5) 0.4468(6) 0.0426(14) Uani 1 1 d . . .
H32D H 0.1542 0.9819 0.4515 0.064 Uiso 1 1 calc R . .
H32E H 0.0865 1.0009 0.3791 0.064 Uiso 1 1 calc R . .
H32F H 0.1063 0.8803 0.4271 0.064 Uiso 1 1 calc R . .

loop_
_atom_site_aniso_label
_atom_site_aniso_U_11
_atom_site_aniso_U_22
_atom_site_aniso_U_33
_atom_site_aniso_U_23
_atom_site_aniso_U_13
_atom_site_aniso_U_12
C12 0.020(2) 0.022(2) 0.018(2) 0.0004(17) 0.0018(17) -0.0080(17)
C13 0.022(2) 0.028(2) 0.027(3) -0.007(2) -0.0039(19) -0.0072(19)
O14 0.0217(19) 0.035(2) 0.0223(18) -0.0007(16) 0.0054(15) -0.0067(15)
C15 0.0142(18) 0.0196(19) 0.025(2) 0.0036(18) 0.0008(18) -0.0025(16)
C16 0.019(2) 0.019(2) 0.020(2) 0.0005(19) -0.0001(19) -0.0030(18)
O17 0.0244(16) 0.0302(18) 0.0199(17) -0.0052(14) 0.0040(14) -0.0070(15)
C18 0.025(2) 0.046(3) 0.025(3) -0.013(2) 0.003(2) -0.014(2)
C19 0.018(2) 0.025(2) 0.029(3) -0.008(2) 0.002(2) -0.0068(18)
C32 0.027(2) 0.027(2) 0.018(2) 0.008(2) -0.004(2) 0.005(2)
C33 0.036(3) 0.026(2) 0.033(3) 0.005(2) -0.010(2) 0.004(2)
O34 0.0375(15) 0.0179(13) 0.032(2) 0.0007(17) -0.0071(18) 0.0038(12)
C35 0.021(2) 0.0122(18) 0.025(3) 0.0019(15) 0.0041(16) 0.0021(15)
C36 0.027(2) 0.014(2) 0.017(2) -0.0014(18) -0.0047(19) -0.0003(17)
O37 0.0340(18) 0.0274(17) 0.0216(17) -0.0036(15) -0.0063(15) 0.0013(15)
C39 0.027(2) 0.024(2) 0.016(2) 0.0013(19) -0.0034(19) -0.0003(19)
C121 0.0151(14) 0.043(2) 0.038(3) 0.003(3) -0.001(2) -0.006(2)
C122 0.026(2) 0.030(3) 0.044(3) -0.012(2) 0.014(2) -0.016(2)
C191 0.035(3) 0.023(2) 0.034(3) -0.003(2) 0.006(2) -0.012(2)
C192 0.020(2) 0.043(3) 0.045(3) -0.011(3) -0.003(2) -0.004(2)
C321 0.025(2) 0.040(3) 0.042(3) 0.007(3) -0.009(2) 0.000(2)
C381 0.043(3) 0.035(3) 0.025(3) -0.003(2) -0.011(2) -0.006(2)
C391 0.037(3) 0.037(3) 0.011(2) 0.0020(18) 0.0061(18) -0.001(2)
C392 0.040(3) 0.036(3) 0.017(2) 0.002(2) -0.006(2) 0.000(3)
O42 0.0235(17) 0.0307(18) 0.035(2) -0.0100(17) 0.0120(15) 0.0010(14)
O43 0.0243(16) 0.0323(19) 0.041(2) -0.0037(16) 0.0122(16) -0.0122(15)
O52 0.046(2) 0.0185(16) 0.028(2) 0.0090(15) 0.0086(16) 0.0066(15)
O53 0.0374(17) 0.0230(15) 0.047(2) 0.0037(17) 0.0183(19) 0.0126(13)
N11 0.0132(15) 0.0181(19) 0.0202(18) -0.0007(16) -0.0011(13) -0.0022(14)
Ru1 0.01491(11) 0.01193(10) 0.01198(11) -0.00048(16) 0.0008(3) -0.00093(15)
N20 0.0144(16) 0.0171(17) 0.0200(19) -0.0017(15) -0.0007(14) -0.0019(14)
N41 0.0167(15) 0.0235(19) 0.0178(17) 0.0009(18) 0.0003(13) -0.0011(18)
N51 0.0238(19) 0.0166(18) 0.023(2) 0.0000(16) 0.0015(17) -0.0043(16)
N31 0.0158(17) 0.023(2) 0.018(2) 0.0043(16) -0.0009(14) 0.0009(15)
N40 0.0171(17) 0.0229(19) 0.0157(19) 0.0036(16) -0.0013(15) 0.0012(15)
C322 0.044(3) 0.051(4) 0.033(3) 0.001(3) 0.001(3) 0.013(3)

loop_
_atom_type_symbol
_atom_type_description
_atom_type_scat_dispersion_real
_atom_type_scat_dispersion_imag
_atom_type_scat_source
C C 0.0033 0.0016 'International Tables Vol C Tables 4.2.6.8 and 6.1.1.4'
H H 0.0000 0.0000 'International Tables Vol C Tables 4.2.6.8 and 6.1.1.4'
O O 0.0106 0.0060 'International Tables Vol C Tables 4.2.6.8 and 6.1.1.4'
S S 0.1246 0.1234 'International Tables Vol C Tables 4.2.6.8 and 6.1.1.4'
Ru Ru -1.2594 0.8363 'International Tables Vol C Tables 4.2.6.8 and 6.1.1.4'
N N 0.0061 0.0033 'International Tables Vol C Tables 4.2.6.8 and 6.1.1.4'

loop_
_geom_angle_atom_site_label_1
_geom_angle_atom_site_label_2
_geom_angle_atom_site_label_3
_geom_angle
_geom_angle_site_symmetry_1
_geom_angle_site_symmetry_3
_geom_angle_publ_flag
N11 C12 C122 111.2(3) . . ?
N11 C12 C121 107.4(3) . . ?
C122 C12 C121 111.7(4) . . ?
N11 C12 C13 102.1(3) . . ?
C122 C12 C13 112.3(4) . . ?
C121 C12 C13 111.7(4) . . ?
O14 C13 C12 105.4(3) . . ?
C15 O14 C13 104.3(4) . . ?
N11 C15 O14 120.9(4) . . ?
N11 C15 C16 118.4(4) . . ?
O14 C15 C16 120.7(4) . . ?
N20 C16 O17 121.4(4) . . ?
N20 C16 C15 118.2(4) . . ?
O17 C16 C15 120.3(4) . . ?
C16 O17 C18 103.8(3) . . ?
O17 C18 C19 105.5(3) . . ?
N20 C19 C191 108.1(4) . . ?
N20 C19 C18 101.8(3) . . ?
C191 C19 C18 111.9(4) . . ?
N20 C19 C192 112.4(4) . . ?
C191 C19 C192 111.8(4) . . ?
C18 C19 C192 110.4(4) . . ?
N31 C32 C322 111.0(4) . . ?
N31 C32 C321 108.3(4) . . ?
C322 C32 C321 112.4(4) . . ?
N31 C32 C33 102.4(3) . . ?
C322 C32 C33 110.3(4) . . ?
C321 C32 C33 112.0(4) . . ?
O34 C33 C32 104.5(3) . . ?
C35 O34 C33 104.5(3) . . ?
N31 C35 O34 118.9(4) . . ?
N31 C35 C36 118.0(4) . . ?
O34 C35 C36 123.1(4) . . ?
N40 C36 O37 120.2(4) . . ?
N40 C36 C35 117.8(4) . . ?
O37 C36 C35 122.0(4) . . ?
C36 O37 C381 103.6(3) . . ?
N40 C39 C381 100.8(4) . . ?
N40 C39 C392 113.0(4) . . ?
C381 C39 C392 111.2(4) . . ?
N40 C39 C391 108.4(4) . . ?
C381 C39 C391 112.1(4) . . ?
C392 C39 C391 111.0(4) . . ?
O37 C381 C39 104.4(4) . . ?
C15 N11 C12 106.8(3) . . ?
C15 N11 Ru1 112.0(3) . . ?
C12 N11 Ru1 141.0(3) . . ?
N51 Ru1 N41 92.84(16) . . ?
N51 Ru1 N40 95.63(15) . . ?
N41 Ru1 N40 86.92(15) . . ?
N51 Ru1 N20 86.09(14) . . ?
N41 Ru1 N20 97.05(14) . . ?
N40 Ru1 N20 175.61(14) . . ?
N51 Ru1 N31 172.71(15) . . ?
N41 Ru1 N31 88.37(14) . . ?
N40 Ru1 N31 77.25(13) . . ?
N20 Ru1 N31 100.91(14) . . ?
N51 Ru1 N11 91.75(14) . . ?
N41 Ru1 N11 172.44(15) . . ?
N40 Ru1 N11 98.61(13) . . ?
N20 Ru1 N11 77.27(13) . . ?
N31 Ru1 N11 87.83(13) . . ?
C16 N20 C19 104.5(4) . . ?
C16 N20 Ru1 113.6(3) . . ?
C19 N20 Ru1 139.9(3) . . ?
O43 N41 O42 118.0(3) . . ?
O43 N41 Ru1 121.7(3) . . ?
O42 N41 Ru1 120.3(3) . . ?
O53 N51 O52 116.9(4) . . ?
O53 N51 Ru1 120.5(3) . . ?
O52 N51 Ru1 122.6(3) . . ?
C35 N31 C32 107.3(3) . . ?
C35 N31 Ru1 112.1(3) . . ?
C32 N31 Ru1 139.8(3) . . ?
C36 N40 C39 105.9(4) . . ?
C36 N40 Ru1 114.3(3) . . ?
C39 N40 Ru1 137.7(3) . . ?

loop_
_geom_bond_atom_site_label_1
_geom_bond_atom_site_label_2
_geom_bond_distance
_geom_bond_site_symmetry_2
_geom_bond_publ_flag
C12 N11 1.500(5) . ?
C12 C122 1.510(6) . ?
C12 C121 1.544(7) . ?
C12 C13 1.549(6) . ?
C13 O14 1.485(5) . ?
O14 C15 1.322(5) . ?
C15 N11 1.280(6) . ?
C15 C16 1.454(6) . ?
C16 N20 1.288(6) . ?
C16 O17 1.322(5) . ?
O17 C18 1.461(5) . ?
C18 C19 1.533(6) . ?
C19 N20 1.518(5) . ?
C19 C191 1.519(6) . ?
C19 C192 1.536(6) . ?
C32 N31 1.483(5) . ?
C32 C322 1.517(7) . ?
C32 C321 1.514(6) . ?
C32 C33 1.539(6) . ?
C33 O34 1.477(6) . ?
O34 C35 1.341(5) . ?
C35 N31 1.283(5) . ?
C35 C36 1.452(6) . ?
C36 N40 1.276(5) . ?
C36 O37 1.329(5) . ?
O37 C381 1.473(6) . ?
C39 N40 1.506(5) . ?
C39 C381 1.538(6) . ?
C39 C392 1.527(6) . ?
C39 C391 1.538(6) . ?
O42 N41 1.254(4) . ?
O43 N41 1.244(4) . ?
O52 N51 1.250(5) . ?
O53 N51 1.248(4) . ?
N11 Ru1 2.170(3) . ?
Ru1 N51 2.014(4) . ?
Ru1 N41 2.021(3) . ?
Ru1 N40 2.092(4) . ?
Ru1 N20 2.118(4) . ?
Ru1 N31 2.153(3) . ?
